data_8100747
loop_
_publ_author_name
'Mizuguchi, Jin'
'Shikamori, Hirofumi'

_publ_section_title
;
Crystal structure of 3-[4-(1,1-dimethylethyl)phenyl]-2,5-dihydro-6-
phenylpyrrolo[3,4-c]pyrrole-1,4-dione, C~22~H~20~N~2~O~2~, at 93 K
;
_journal_issue 4
_journal_name_full 'Zeitschrift f\"ur Kristallographie - New Crystal Structures'
_journal_page_first 515
_journal_page_last 516
_journal_volume 217
_journal_year 2002
_chemical_formula_moiety 'C22 H20 N2 O2 '
_chemical_formula_structural 'C22 H20 N2 O2 '
_chemical_formula_sum 'C22 H20 N2 O2'
_chemical_formula_weight 344.41
_space_group_IT_number 2
_symmetry_cell_setting triclinic
_symmetry_Int_Tables_number 2
_symmetry_space_group_name_Hall '-P 1'
_symmetry_space_group_name_H-M 'P -1'
_cell_angle_alpha 84.85(4)
_cell_angle_beta 86.10(1)
_cell_angle_gamma 87.41(4)
_cell_formula_units_Z 2
_cell_length_a 6.450(2)
_cell_length_b 7.089(4)
_cell_length_c 17.951(6)
_cell_measurement_temperature 93.2
_cell_volume 815.0(6)
_exptl_crystal_density_diffrn 1.403
_cod_original_formula_sum 'C22 H20 N2 O2 '
_cod_database_code 8100747

loop_
_symmetry_equiv_pos_as_xyz
x,y,z
-x,-y,-z

loop_
_atom_site_label
_atom_site_type_symbol
_atom_site_fract_x
_atom_site_fract_y
_atom_site_fract_z
_atom_site_U_iso_or_equiv
_atom_site_adp_type
_atom_site_occupancy
_atom_site_calc_flag
_atom_site_refinement_flags
_atom_site_disorder_assembly
_atom_site_disorder_group
O(1) O 0.2616(5) -0.1269(5) 1.0852(2) 0.031(1) Uani 1.00 d . . .
O(2) O 0.2368(5) 0.6223(5) 0.9189(2) 0.028(1) Uani 1.00 d . . .
N(1) N 0.2444(6) -0.0158(6) 0.9621(2) 0.024(1) Uani 1.00 d . . .
N(2) N 0.2593(6) 0.5128(6) 1.0434(2) 0.028(1) Uani 1.00 d . . .
C(1) C 0.3045(9) 0.3091(9) 1.3208(3) 0.037(2) Uani 1.00 d . . .
C(2) C 0.2468(9) 0.1537(10) 1.2864(3) 0.040(2) Uani 1.00 d . . .
C(3) C 0.2378(8) 0.1651(8) 1.2106(3) 0.031(2) Uani 1.00 d . . .
C(4) C 0.2748(7) 0.3311(8) 1.1668(3) 0.027(2) Uani 1.00 d . . .
C(5) C 0.3327(8) 0.4893(9) 1.2032(3) 0.037(2) Uani 1.00 d . . .
C(6) C 0.3465(8) 0.4708(9) 1.2786(3) 0.035(2) Uani 1.00 d . . .
C(7) C 0.2637(7) 0.3454(7) 1.0865(3) 0.022(1) Uani 1.00 d . . .
C(8) C 0.2514(7) 0.2078(7) 1.0396(3) 0.026(2) Uani 1.00 d . . .
C(9) C 0.2540(7) 0.0085(8) 1.0363(3) 0.025(2) Uani 1.00 d . . .
C(10) C 0.2351(7) 0.1520(7) 0.9173(3) 0.023(1) Uani 1.00 d . . .
C(11) C 0.2387(8) 0.2900(7) 0.9650(3) 0.025(2) Uani 1.00 d . . .
C(12) C 0.2431(7) 0.4873(8) 0.9680(3) 0.025(2) Uani 1.00 d . . .
C(13) C 0.2237(7) 0.1610(8) 0.8370(3) 0.027(2) Uani 1.00 d . . .
C(14) C 0.2547(8) 0.0037(8) 0.7983(3) 0.029(2) Uani 1.00 d . . .
C(15) C 0.2486(8) 0.0183(8) 0.7221(3) 0.033(2) Uani 1.00 d . . .
C(16) C 0.2041(8) 0.1852(9) 0.6812(3) 0.031(2) Uani 1.00 d . . .
C(17) C 0.1700(8) 0.3448(8) 0.7221(3) 0.030(2) Uani 1.00 d . . .
C(18) C 0.1795(9) 0.3329(9) 0.7969(3) 0.033(2) Uani 1.00 d . . .
C(19) C 0.2004(8) 0.2089(9) 0.5956(3) 0.033(2) Uani 1.00 d . . .
C(20) C 0.2361(9) 0.0222(9) 0.5628(3) 0.040(2) Uani 1.00 d . . .
C(21) C 0.3629(10) 0.331(1) 0.5642(3) 0.046(2) Uani 1.00 d . . .
C(22) C -0.0108(9) 0.2869(9) 0.5736(3) 0.039(2) Uani 1.00 d . . .
H(1) H 0.3143 0.3014 1.3736 0.0450 Uiso 1.00 calc . . .
H(2) H 0.2137 0.0395 1.3158 0.0480 Uiso 1.00 calc . . .
H(3) H 0.2051 0.0558 1.1874 0.0378 Uiso 1.00 calc . . .
H(4) H 0.3616 0.6063 1.1750 0.0441 Uiso 1.00 calc . . .
H(5) H 0.3873 0.5763 1.3025 0.0420 Uiso 1.00 calc . . .
H(6) H 0.2442 -0.1367 0.9432 0.0291 Uiso 1.00 calc . . .
H(7) H 0.2664 0.6330 1.0624 0.0340 Uiso 1.00 calc . . .
H(8) H 0.2805 -0.1166 0.8246 0.0348 Uiso 1.00 calc . . .
H(9) H 0.2767 -0.0924 0.6964 0.0393 Uiso 1.00 calc . . .
H(10) H 0.1393 0.4645 0.6962 0.0355 Uiso 1.00 calc . . .
H(11) H 0.1557 0.4439 0.8227 0.0401 Uiso 1.00 calc . . .
H(12) H 0.1304 -0.0610 0.5823 0.0484 Uiso 1.00 calc . . .
H(13) H 0.3680 -0.0316 0.5754 0.0484 Uiso 1.00 calc . . .
H(14) H 0.2325 0.0409 0.5098 0.0484 Uiso 1.00 calc . . .
H(15) H 0.4943 0.2754 0.5766 0.0551 Uiso 1.00 calc . . .
H(16) H 0.3574 0.3473 0.5113 0.0551 Uiso 1.00 calc . . .
H(17) H 0.3441 0.4508 0.5841 0.0551 Uiso 1.00 calc . . .
H(18) H -0.0124 0.3015 0.5205 0.0468 Uiso 1.00 calc . . .
H(19) H -0.0387 0.4065 0.5930 0.0468 Uiso 1.00 calc . . .
H(20) H -0.1143 0.2017 0.5934 0.0468 Uiso 1.00 calc . . .

loop_
_atom_site_aniso_label
_atom_site_aniso_U_11
_atom_site_aniso_U_22
_atom_site_aniso_U_33
_atom_site_aniso_U_12
_atom_site_aniso_U_13
_atom_site_aniso_U_23
O(1) 0.045(2) 0.020(2) 0.029(2) 0.003(2) -0.001(2) -0.001(2)
O(2) 0.036(2) 0.023(2) 0.025(2) -0.005(2) -0.004(2) -0.004(2)
N(1) 0.037(3) 0.011(3) 0.026(2) -0.005(2) -0.001(2) -0.007(2)
N(2) 0.028(2) 0.024(3) 0.033(3) -0.003(2) 0.003(2) -0.005(2)
C(1) 0.042(4) 0.039(4) 0.031(3) -0.003(3) -0.005(3) -0.002(3)
C(2) 0.043(4) 0.046(4) 0.029(3) 0.006(3) 0.000(3) 0.001(3)
C(3) 0.034(3) 0.026(3) 0.035(3) -0.004(2) 0.003(2) -0.008(3)
C(4) 0.027(3) 0.021(3) 0.034(3) -0.004(2) -0.001(2) -0.005(3)
C(5) 0.037(3) 0.044(4) 0.029(3) -0.001(3) -0.003(2) -0.001(3)
C(6) 0.035(3) 0.035(4) 0.035(3) 0.000(3) -0.002(3) -0.005(3)
C(7) 0.028(3) 0.007(3) 0.029(3) 0.001(2) 0.005(2) 0.000(2)
C(8) 0.025(3) 0.016(3) 0.035(3) -0.002(2) 0.002(2) -0.002(3)
C(9) 0.024(3) 0.021(3) 0.031(3) 0.000(2) 0.005(2) -0.012(3)
C(10) 0.026(3) 0.016(3) 0.027(3) -0.008(2) -0.004(2) 0.000(2)
C(11) 0.032(3) 0.013(3) 0.028(3) -0.002(2) 0.000(2) -0.002(2)
C(12) 0.023(3) 0.023(4) 0.031(3) 0.002(2) -0.004(2) -0.012(3)
C(13) 0.023(3) 0.027(4) 0.030(3) -0.003(2) -0.003(2) -0.003(3)
C(14) 0.042(3) 0.019(3) 0.025(3) 0.001(2) -0.003(2) -0.002(2)
C(15) 0.037(3) 0.022(3) 0.039(3) 0.001(2) 0.002(3) -0.003(3)
C(16) 0.027(3) 0.042(4) 0.025(3) -0.005(3) 0.008(2) -0.009(3)
C(17) 0.036(3) 0.029(3) 0.024(3) -0.001(2) -0.004(2) -0.001(2)
C(18) 0.047(4) 0.025(3) 0.029(3) -0.001(3) -0.001(3) -0.012(3)
C(19) 0.036(3) 0.036(4) 0.030(3) 0.005(3) -0.001(2) -0.015(3)
C(20) 0.052(4) 0.043(4) 0.026(3) -0.004(3) -0.004(3) -0.006(3)
C(21) 0.056(4) 0.061(5) 0.024(3) -0.024(3) 0.005(3) -0.015(3)
C(22) 0.058(4) 0.035(4) 0.023(3) 0.006(3) -0.006(3) -0.007(3)

loop_
_geom_bond_atom_site_label_1
_geom_bond_atom_site_label_2
_geom_bond_distance
_geom_bond_site_symmetry_1
_geom_bond_site_symmetry_2
_geom_bond_publ_flag
O(1) C(9) 1.242(6) . . ?
O(2) C(12) 1.244(6) . . ?
N(1) C(9) 1.364(7) . . ?
N(1) C(10) 1.377(6) . . ?
N(2) C(7) 1.357(7) . . ?
N(2) C(12) 1.394(7) . . ?
C(1) C(2) 1.387(9) . . ?
C(1) C(6) 1.344(9) . . ?
C(2) C(3) 1.361(8) . . ?
C(3) C(4) 1.377(8) . . ?
C(4) C(5) 1.424(8) . . ?
C(4) C(7) 1.442(7) . . ?
C(5) C(6) 1.358(8) . . ?
C(7) C(8) 1.354(7) . . ?
C(8) C(9) 1.418(7) . . ?
C(8) C(11) 1.418(7) . . ?
C(10) C(11) 1.359(7) . . ?
C(10) C(13) 1.442(7) . . ?
C(11) C(12) 1.406(7) . . ?
C(13) C(14) 1.366(8) . . ?
C(13) C(18) 1.388(8) . . ?
C(14) C(15) 1.366(7) . . ?
C(15) C(16) 1.365(8) . . ?
C(16) C(17) 1.405(8) . . ?
C(16) C(19) 1.531(7) . . ?
C(17) C(18) 1.343(7) . . ?
C(19) C(20) 1.499(8) . . ?
C(19) C(21) 1.442(8) . . ?
C(19) C(22) 1.512(8) . . ?

loop_
_cod_related_entry_id
_cod_related_entry_database
_cod_related_entry_code
1 ChemSpider 11195035
